data_1534093
loop_
_publ_author_name
'von Schnering, H.G.'
'Grin', Yu.'
'Peters, K.'
'Peters, E.M.'
'Chang Jenhui'
'Wagner, F.R.'
'Thiele, G.'

_publ_section_title
;
 Structure and bonding of the hexameric platinum(II) dichloride, Pt6 Cl12
 (beta-(Pt Cl2))
;
_journal_name_full 'Zeitschrift fuer Anorganische und Allgemeine Chemie'
_journal_page_first 516
_journal_page_last 522
_journal_volume 629
_journal_year 2003
_chemical_formula_sum 'Cl2 Pt'
_chemical_name_systematic 'Pt Cl2'
_space_group_IT_number 166
_symmetry_space_group_name_Hall '-R 3 2"'
_symmetry_space_group_name_H-M 'R -3 m :H'
_cell_angle_alpha 90
_cell_angle_beta 90
_cell_angle_gamma 120
_cell_formula_units_Z 18
_cell_length_a 13.126
_cell_length_b 13.126
_cell_length_c 8.666
_cell_volume 1293.046
_citation_journal_id_ASTM ZAACAB
_cod_data_source_file vonSchnering_ZAACAB_2003_1101.cif
_cod_data_source_block Cl2Pt1
_cod_original_cell_volume 1293.047
_cod_original_formula_sum 'Cl2 Pt1'
_cod_database_code 1534093

loop_
_symmetry_equiv_pos_as_xyz
x,y,z
-y,x-y,z
-x+y,-x,z
y,x,-z
-x,-x+y,-z
x-y,-y,-z
-x,-y,-z
y,-x+y,-z
x-y,x,-z
-y,-x,z
x,x-y,z
-x+y,y,z
x+2/3,y+1/3,z+1/3
-y+2/3,x-y+1/3,z+1/3
-x+y+2/3,-x+1/3,z+1/3
y+2/3,x+1/3,-z+1/3
-x+2/3,-x+y+1/3,-z+1/3
x-y+2/3,-y+1/3,-z+1/3
-x+2/3,-y+1/3,-z+1/3
y+2/3,-x+y+1/3,-z+1/3
x-y+2/3,x+1/3,-z+1/3
-y+2/3,-x+1/3,z+1/3
x+2/3,x-y+1/3,z+1/3
-x+y+2/3,y+1/3,z+1/3
x+1/3,y+2/3,z+2/3
-y+1/3,x-y+2/3,z+2/3
-x+y+1/3,-x+2/3,z+2/3
y+1/3,x+2/3,-z+2/3
-x+1/3,-x+y+2/3,-z+2/3
x-y+1/3,-y+2/3,-z+2/3
-x+1/3,-y+2/3,-z+2/3
y+1/3,-x+y+2/3,-z+2/3
x-y+1/3,x+2/3,-z+2/3
-y+1/3,-x+2/3,z+2/3
x+1/3,x-y+2/3,z+2/3
-x+y+1/3,y+2/3,z+2/3

loop_
_atom_site_label
_atom_site_type_symbol
_atom_site_fract_x
_atom_site_fract_y
_atom_site_fract_z
_atom_site_occupancy
_atom_site_U_iso_or_equiv
Pt1 Pt+2 -0.08429 0.08429 0.15908 1 0.0
Cl1 Cl-1 0.0833 -0.0833 0.3114 1 0.0
Cl2 Cl-1 0.2474 0 0 1 0.0
